data_4027504
loop_
_publ_author_name
'Zongjian Hu'
'Yuguang Li'
'Kai Liu'
'Qilong Shen'

_publ_section_title
;
 Bis(perfluoroalkyl) Phosphino-Oxazoline: A Modular, Stable, Strongly
 \p-Accepting Ligand for Asymmetric Catalysis
;
_journal_name_full 'Journal of Organic Chemistry'
_journal_page_first 7957
_journal_page_last 7967
_journal_paper_doi 10.1021/jo3011717
_journal_volume 77
_journal_year 2012
_chemical_absolute_configuration ad
_chemical_formula_sum 'C24 H25 F12 N O P Pd Sb'
_chemical_formula_weight 830.57
_chemical_name_systematic
; 
 ? 
;
_space_group_IT_number 4
_symmetry_cell_setting monoclinic
_symmetry_space_group_name_Hall 'P 2yb'
_symmetry_space_group_name_H-M 'P 1 21 1'
_atom_sites_solution_hydrogens geom
_atom_sites_solution_primary direct
_atom_sites_solution_secondary difmap
_audit_creation_method SHELXL-97
_cell_angle_alpha 90.00
_cell_angle_beta 107.9980(10)
_cell_angle_gamma 90.00
_cell_formula_units_Z 4
_cell_length_a 9.6342(6)
_cell_length_b 31.0416(18)
_cell_length_c 10.4692(6)
_cell_measurement_reflns_used 8880
_cell_measurement_temperature 293(2)
_cell_measurement_theta_max 54.790
_cell_measurement_theta_min 4.445
_cell_volume 2977.7(3)
_computing_cell_refinement 'Bruker SMART'
_computing_data_collection 'Bruker SMART'
_computing_data_reduction 'Bruker SHELXTL'
_computing_molecular_graphics 'Bruker SHELXTL'
_computing_publication_material 'Bruker SHELXTL'
_computing_structure_refinement 'SHELXL-97 (Sheldrick, 1997)'
_computing_structure_solution 'SHELXS-97 (Sheldrick, 1990)'
_diffrn_ambient_temperature 293(2)
_diffrn_measured_fraction_theta_full 0.994
_diffrn_measured_fraction_theta_max 0.994
_diffrn_measurement_device_type 'CCD area detector'
_diffrn_measurement_method 'phi and omega scans'
_diffrn_radiation_monochromator graphite
_diffrn_radiation_source 'fine-focus sealed tube'
_diffrn_radiation_type MoK\a
_diffrn_radiation_wavelength 0.71073
_diffrn_reflns_av_R_equivalents 0.0171
_diffrn_reflns_av_sigmaI/netI 0.0300
_diffrn_reflns_limit_h_max 11
_diffrn_reflns_limit_h_min -11
_diffrn_reflns_limit_k_max 17
_diffrn_reflns_limit_k_min -38
_diffrn_reflns_limit_l_max 12
_diffrn_reflns_limit_l_min -12
_diffrn_reflns_number 16108
_diffrn_reflns_theta_full 26.00
_diffrn_reflns_theta_max 26.00
_diffrn_reflns_theta_min 2.15
_exptl_absorpt_coefficient_mu 1.659
_exptl_absorpt_correction_T_max 1.00000
_exptl_absorpt_correction_T_min 0.68263
_exptl_absorpt_correction_type empirical
_exptl_absorpt_process_details sadabs
_exptl_crystal_colour colorless
_exptl_crystal_density_diffrn 1.853
_exptl_crystal_description prismatic
_exptl_crystal_F_000 1616
_exptl_crystal_size_max 0.395
_exptl_crystal_size_mid 0.350
_exptl_crystal_size_min 0.211
_refine_diff_density_max 0.687
_refine_diff_density_min -0.278
_refine_diff_density_rms 0.069
_refine_ls_abs_structure_details 'Flack H D (1983), Acta Cryst. A39, 876-881'
_refine_ls_abs_structure_Flack 0.017(17)
_refine_ls_extinction_method none
_refine_ls_goodness_of_fit_ref 1.052
_refine_ls_hydrogen_treatment constr
_refine_ls_matrix_type full
_refine_ls_number_parameters 814
_refine_ls_number_reflns 8160
_refine_ls_number_restraints 49
_refine_ls_restrained_S_all 1.065
_refine_ls_R_factor_all 0.0306
_refine_ls_R_factor_gt 0.0290
_refine_ls_shift/su_max 0.009
_refine_ls_shift/su_mean 0.000
_refine_ls_structure_factor_coef Fsqd
_refine_ls_weighting_details 'calc w=1/[\s^2^(Fo^2^)+(0.0408P)^2^+0.7810P] where P=(Fo^2^+2Fc^2^)/3'
_refine_ls_weighting_scheme calc
_refine_ls_wR_factor_gt 0.0714
_refine_ls_wR_factor_ref 0.0724
_reflns_number_gt 7833
_reflns_number_total 8160
_reflns_threshold_expression >2sigma(I)
_cod_data_source_file jo3011717_si_004.cif
_cod_data_source_block cd211223
_cod_database_code 4027504

loop_
_symmetry_equiv_pos_as_xyz
'x, y, z'
'-x, y+1/2, -z'

loop_
_atom_site_label
_atom_site_type_symbol
_atom_site_fract_x
_atom_site_fract_y
_atom_site_fract_z
_atom_site_U_iso_or_equiv
_atom_site_adp_type
_atom_site_occupancy
_atom_site_symmetry_multiplicity
_atom_site_calc_flag
_atom_site_refinement_flags
_atom_site_disorder_assembly
_atom_site_disorder_group
Pd1 Pd 0.86501(4) 0.364695(12) 0.91699(3) 0.04359(9) Uani 1 1 d . . .
Pd2 Pd 0.54580(4) 0.058529(14) 0.56901(4) 0.05033(10) Uani 1 1 d . . .
Sb1 Sb 0.97126(4) 0.006722(15) 0.53989(5) 0.06916(12) Uani 1 1 d . . .
Sb2 Sb 0.91318(4) 0.240471(13) 0.16607(4) 0.06177(11) Uani 1 1 d . . .
P1 P 1.10294(14) 0.37873(5) 1.00209(13) 0.0510(3) Uani 1 1 d . . .
P2 P 0.66793(17) 0.10056(5) 0.73920(13) 0.0554(3) Uani 1 1 d . A .
N1 N 0.9152(4) 0.32774(15) 0.7695(4) 0.0450(9) Uani 1 1 d . . .
N2 N 0.5874(5) 0.10446(15) 0.4383(4) 0.0520(10) Uani 1 1 d . . .
O1 O 1.0188(5) 0.27483(16) 0.6868(4) 0.0704(12) Uani 1 1 d . . .
O2 O 0.7283(5) 0.14060(18) 0.3446(4) 0.0742(13) Uani 1 1 d . . .
F1 F 1.3319(5) 0.4224(2) 0.9725(7) 0.125(2) Uani 1 1 d . . .
F2 F 1.1644(6) 0.41000(17) 0.7929(5) 0.0995(14) Uani 1 1 d . . .
F3 F 1.1353(7) 0.45866(16) 0.9220(7) 0.126(2) Uani 1 1 d . . .
F4 F 1.3054(5) 0.4096(2) 1.2300(5) 0.1121(18) Uani 1 1 d . . .
F5 F 1.1290(6) 0.3747(3) 1.2577(4) 0.129(2) Uani 1 1 d . . .
F6 F 1.0949(6) 0.4379(2) 1.1772(5) 0.1138(18) Uani 1 1 d . . .
F7 F 0.4596(11) 0.1260(4) 0.8410(12) 0.141(4) Uani 0.70 1 d PDU A 1
F8 F 0.4718(14) 0.1628(5) 0.6857(13) 0.100(4) Uani 0.50 1 d PDU A 1
F9 F 0.6423(17) 0.1727(5) 0.8741(14) 0.111(5) Uani 0.50 1 d PDU A 1
F7' F 0.425(2) 0.1367(12) 0.764(4) 0.156(11) Uani 0.30 1 d PDU A 2
F8' F 0.5402(18) 0.1757(5) 0.6911(16) 0.124(5) Uani 0.50 1 d PDU A 2
F9' F 0.607(2) 0.1611(6) 0.9063(14) 0.121(6) Uani 0.50 1 d PDU A 2
F10 F 0.8047(6) 0.1001(2) 1.0104(4) 0.1169(18) Uani 1 1 d . A .
F11 F 0.8384(8) 0.0454(2) 0.9049(5) 0.148(3) Uani 1 1 d . A .
F12 F 0.6373(7) 0.0560(3) 0.9402(4) 0.144(3) Uani 1 1 d . A .
F13 F 1.1056(6) 0.0505(2) 0.5632(8) 0.148(3) Uani 1 1 d . . .
F14 F 0.8380(5) -0.03746(19) 0.5165(7) 0.1194(18) Uani 1 1 d . . .
F15 F 0.8312(6) 0.0399(2) 0.4152(7) 0.137(2) Uani 1 1 d . . .
F16 F 1.1080(6) -0.0264(2) 0.6639(6) 0.1202(18) Uani 1 1 d . . .
F17 F 0.9003(9) 0.0297(3) 0.6698(7) 0.164(3) Uani 1 1 d . . .
F18 F 1.0370(6) -0.0150(2) 0.4057(5) 0.1163(18) Uani 1 1 d . . .
F19 F 1.1035(18) 0.2551(9) 0.181(2) 0.190(10) Uani 0.60 1 d P B 1
F20 F 0.7236(9) 0.2253(5) 0.1376(14) 0.136(4) Uani 0.60 1 d P B 1
F21 F 0.9908(19) 0.2292(5) 0.3473(7) 0.137(6) Uani 0.60 1 d P B 1
F22 F 0.8627(19) 0.2537(6) -0.0188(15) 0.137(6) Uani 0.60 1 d P B 1
F23 F 0.950(2) 0.1848(5) 0.136(2) 0.151(9) Uani 0.60 1 d P B 1
F24 F 0.870(3) 0.2953(5) 0.207(2) 0.150(7) Uani 0.60 1 d P B 1
F19' F 1.063(3) 0.2388(10) 0.106(3) 0.164(10) Uani 0.40 1 d P B 2
F20' F 0.758(2) 0.2385(8) 0.247(3) 0.158(7) Uani 0.40 1 d P B 2
F21' F 0.982(5) 0.2350(7) 0.321(3) 0.24(2) Uani 0.40 1 d P B 2
F22' F 0.781(3) 0.2476(7) 0.004(2) 0.156(11) Uani 0.40 1 d P B 2
F23' F 0.897(3) 0.1815(8) 0.142(3) 0.115(9) Uani 0.40 1 d P B 2
F24' F 0.928(5) 0.2997(8) 0.170(3) 0.167(15) Uani 0.40 1 d P B 2
C1 C 1.0248(6) 0.30325(18) 0.7845(5) 0.0505(12) Uani 1 1 d . . .
C2 C 0.8679(7) 0.2765(2) 0.5962(6) 0.0741(18) Uani 1 1 d . . .
H2A H 0.8117 0.2521 0.6111 0.089 Uiso 1 1 calc R . .
H2B H 0.8657 0.2766 0.5029 0.089 Uiso 1 1 calc R . .
C3 C 0.8096(5) 0.3185(2) 0.6335(5) 0.0524(12) Uani 1 1 d . . .
H3 H 0.7130 0.3132 0.6430 0.063 Uiso 1 1 calc R . .
C4 C 0.7983(5) 0.3560(2) 0.5343(5) 0.0585(14) Uani 1 1 d . . .
C5 C 0.7587(7) 0.3977(2) 0.5922(7) 0.0710(17) Uani 1 1 d . . .
H5A H 0.6726 0.3933 0.6181 0.107 Uiso 1 1 calc R . .
H5B H 0.7408 0.4200 0.5255 0.107 Uiso 1 1 calc R . .
H5C H 0.8379 0.4062 0.6693 0.107 Uiso 1 1 calc R . .
C6 C 0.6777(7) 0.3445(4) 0.4048(6) 0.091(3) Uani 1 1 d . . .
H6A H 0.7037 0.3187 0.3675 0.136 Uiso 1 1 calc R . .
H6B H 0.6660 0.3677 0.3414 0.136 Uiso 1 1 calc R . .
H6C H 0.5877 0.3401 0.4243 0.136 Uiso 1 1 calc R . .
C7 C 0.9423(6) 0.3626(3) 0.5016(6) 0.0781(19) Uani 1 1 d . . .
H7A H 1.0209 0.3663 0.5836 0.117 Uiso 1 1 calc R . .
H7B H 0.9345 0.3878 0.4466 0.117 Uiso 1 1 calc R . .
H7C H 0.9610 0.3379 0.4544 0.117 Uiso 1 1 calc R . .
C8 C 1.1653(5) 0.30062(19) 0.8991(5) 0.0482(11) Uani 1 1 d . . .
C9 C 1.2545(6) 0.2655(2) 0.8989(7) 0.0629(14) Uani 1 1 d . . .
H9 H 1.2254 0.2455 0.8296 0.075 Uiso 1 1 calc R . .
C10 C 1.3844(7) 0.2596(2) 0.9982(7) 0.0709(17) Uani 1 1 d . . .
H10 H 1.4412 0.2354 0.9984 0.085 Uiso 1 1 calc R . .
C11 C 1.4288(7) 0.2898(3) 1.0965(8) 0.080(2) Uani 1 1 d . . .
H11 H 1.5169 0.2861 1.1642 0.095 Uiso 1 1 calc R . .
C12 C 1.3466(7) 0.3252(3) 1.0975(7) 0.0726(17) Uani 1 1 d . . .
H12 H 1.3804 0.3456 1.1650 0.087 Uiso 1 1 calc R . .
C13 C 1.2121(5) 0.33170(19) 0.9992(5) 0.0524(12) Uani 1 1 d . . .
C14 C 0.7837(6) 0.3917(2) 1.0666(6) 0.0634(15) Uani 1 1 d . . .
H14A H 0.8425 0.3686 1.1063 0.076 Uiso 1 1 calc R . .
H14B H 0.8048 0.4192 1.1029 0.076 Uiso 1 1 calc R . .
C15 C 0.6640(6) 0.3853(2) 0.9528(6) 0.0616(14) Uani 1 1 d . . .
H15 H 0.6050 0.4084 0.9129 0.074 Uiso 1 1 calc R . .
C16 C 0.6332(5) 0.3441(2) 0.8992(5) 0.0559(13) Uani 1 1 d . . .
H16 H 0.6884 0.3216 0.9477 0.067 Uiso 1 1 calc R . .
C17 C 0.5199(5) 0.3332(2) 0.7713(6) 0.0573(13) Uani 1 1 d . . .
C18 C 0.4296(5) 0.3640(3) 0.6893(6) 0.0675(15) Uani 1 1 d . . .
H18 H 0.4390 0.3928 0.7152 0.081 Uiso 1 1 calc R . .
C19 C 0.3287(7) 0.3526(4) 0.5726(8) 0.091(3) Uani 1 1 d . . .
H19 H 0.2699 0.3735 0.5182 0.109 Uiso 1 1 calc R . .
C20 C 0.3140(8) 0.3105(4) 0.5357(8) 0.100(3) Uani 1 1 d . . .
H20 H 0.2448 0.3030 0.4549 0.120 Uiso 1 1 calc R . .
C21 C 0.3967(9) 0.2790(3) 0.6125(9) 0.090(2) Uani 1 1 d . . .
H21 H 0.3831 0.2503 0.5860 0.108 Uiso 1 1 calc R . .
C22 C 0.5035(7) 0.2907(2) 0.7331(7) 0.0723(17) Uani 1 1 d . . .
H22 H 0.5627 0.2697 0.7867 0.087 Uiso 1 1 calc R . .
C23 C 1.1867(8) 0.4206(2) 0.9185(8) 0.0769(19) Uani 1 1 d . . .
C24 C 1.1668(8) 0.4010(3) 1.1792(7) 0.084(2) Uani 1 1 d . . .
C25 C 0.7076(6) 0.12408(18) 0.4544(5) 0.0499(12) Uani 1 1 d . . .
C26 C 0.6099(8) 0.1247(3) 0.2331(6) 0.079(2) Uani 1 1 d . . .
H26A H 0.6423 0.1011 0.1887 0.095 Uiso 1 1 calc R . .
H26B H 0.5714 0.1474 0.1681 0.095 Uiso 1 1 calc R . .
C27 C 0.4963(7) 0.1097(2) 0.2950(6) 0.0629(15) Uani 1 1 d . . .
H27 H 0.4574 0.0816 0.2574 0.075 Uiso 1 1 calc R . .
C28 C 0.3694(8) 0.1416(3) 0.2816(6) 0.080(2) Uani 1 1 d . . .
C29 C 0.2714(9) 0.1228(4) 0.3575(9) 0.113(4) Uani 1 1 d . . .
H29A H 0.2358 0.0951 0.3204 0.169 Uiso 1 1 calc R . .
H29B H 0.1904 0.1417 0.3491 0.169 Uiso 1 1 calc R . .
H29C H 0.3262 0.1195 0.4506 0.169 Uiso 1 1 calc R . .
C30 C 0.2820(11) 0.1428(4) 0.1292(8) 0.119(4) Uani 1 1 d . . .
H30A H 0.2494 0.1142 0.0992 0.179 Uiso 1 1 calc R . .
H30B H 0.3436 0.1533 0.0795 0.179 Uiso 1 1 calc R . .
H30C H 0.1991 0.1614 0.1149 0.179 Uiso 1 1 calc R . .
C31 C 0.4250(12) 0.1863(3) 0.3314(9) 0.114(3) Uani 1 1 d . . .
H31A H 0.3444 0.2061 0.3120 0.171 Uiso 1 1 calc R . .
H31B H 0.4932 0.1958 0.2871 0.171 Uiso 1 1 calc R . .
H31C H 0.4725 0.1854 0.4266 0.171 Uiso 1 1 calc R . .
C32 C 0.8250(6) 0.13477(19) 0.5792(5) 0.0534(12) Uani 1 1 d . . .
C33 C 0.9507(8) 0.1532(2) 0.5629(7) 0.0739(17) Uani 1 1 d . . .
H33 H 0.9572 0.1569 0.4767 0.089 Uiso 1 1 calc R . .
C34 C 1.0637(9) 0.1659(3) 0.6704(10) 0.111(3) Uani 1 1 d . . .
H34 H 1.1488 0.1766 0.6580 0.133 Uiso 1 1 calc R . .
C35 C 1.0516(11) 0.1630(4) 0.7956(9) 0.130(5) Uani 1 1 d . . .
H35 H 1.1263 0.1732 0.8687 0.156 Uiso 1 1 calc R . .
C36 C 0.9305(11) 0.1450(3) 0.8151(8) 0.112(3) Uani 1 1 d . . .
H36 H 0.9239 0.1431 0.9017 0.134 Uiso 1 1 calc R . .
C37 C 0.8180(7) 0.12945(19) 0.7092(6) 0.0610(14) Uani 1 1 d . . .
C38 C 0.4988(9) 0.0039(3) 0.6687(8) 0.087(2) Uani 1 1 d . . .
H38A H 0.5997 0.0071 0.6992 0.104 Uiso 1 1 calc R . .
H38B H 0.4459 0.0039 0.7294 0.104 Uiso 1 1 calc R . .
C39 C 0.4276(11) -0.0007(3) 0.5333(9) 0.101(3) Uani 1 1 d U . .
H39 H 0.3269 -0.0037 0.5102 0.121 Uiso 1 1 calc R . .
C40 C 0.4796(11) -0.0016(3) 0.4350(9) 0.100(3) Uani 1 1 d . . .
H40 H 0.5806 -0.0041 0.4584 0.120 Uiso 1 1 calc R . .
C41 C 0.4029(5) 0.00095(18) 0.2895(4) 0.0726(17) Uani 1 1 d G . .
C42 C 0.2546(4) 0.0063(2) 0.2242(6) 0.092(2) Uani 1 1 d G . .
H42 H 0.1897 0.0085 0.2737 0.111 Uiso 1 1 calc R . .
C43 C 0.2034(6) 0.0084(2) 0.0848(6) 0.123(4) Uani 1 1 d G . .
H43 H 0.1042 0.0120 0.0411 0.148 Uiso 1 1 calc R . .
C44 C 0.3004(10) 0.0052(2) 0.0108(4) 0.121(3) Uani 1 1 d G . .
H44 H 0.2662 0.0066 -0.0825 0.145 Uiso 1 1 calc R . .
C45 C 0.4487(9) -0.0002(2) 0.0762(7) 0.113(3) Uani 1 1 d G . .
H45 H 0.5136 -0.0024 0.0266 0.136 Uiso 1 1 calc R . .
C46 C 0.4999(5) -0.00232(18) 0.2155(7) 0.097(3) Uani 1 1 d G . .
H46 H 0.5991 -0.0059 0.2593 0.116 Uiso 1 1 calc R . .
C47 C 0.5602(10) 0.1440(3) 0.7886(8) 0.108(3) Uani 1 1 d D . .
C48 C 0.7453(8) 0.0739(3) 0.9090(6) 0.081(2) Uani 1 1 d . . .

loop_
_atom_site_aniso_label
_atom_site_aniso_U_11
_atom_site_aniso_U_22
_atom_site_aniso_U_33
_atom_site_aniso_U_23
_atom_site_aniso_U_13
_atom_site_aniso_U_12
Pd1 0.04615(17) 0.04570(19) 0.03869(16) -0.00351(16) 0.01277(13) 0.00034(16)
Pd2 0.0517(2) 0.0519(2) 0.04577(19) 0.00371(18) 0.01278(15) -0.00133(18)
Sb1 0.0632(2) 0.0652(2) 0.0892(3) 0.0003(2) 0.0383(2) 0.0102(2)
Sb2 0.0697(2) 0.0517(2) 0.0610(2) 0.00276(18) 0.01589(17) 0.00773(18)
P1 0.0508(7) 0.0549(8) 0.0449(6) -0.0113(6) 0.0113(5) -0.0095(6)
P2 0.0686(8) 0.0568(8) 0.0415(6) -0.0019(6) 0.0182(6) 0.0008(7)
N1 0.045(2) 0.050(2) 0.0390(19) -0.0038(18) 0.0124(16) 0.0015(18)
N2 0.062(3) 0.049(3) 0.041(2) 0.0050(19) 0.0111(19) 0.004(2)
O1 0.067(2) 0.073(3) 0.061(2) -0.025(2) 0.0049(19) 0.015(2)
O2 0.090(3) 0.087(3) 0.046(2) 0.006(2) 0.022(2) -0.019(3)
F1 0.078(3) 0.121(4) 0.170(5) 0.024(4) 0.029(3) -0.042(3)
F2 0.127(4) 0.097(4) 0.090(3) 0.007(3) 0.057(3) -0.017(3)
F3 0.169(5) 0.054(3) 0.181(6) 0.006(3) 0.091(4) 0.001(3)
F4 0.081(3) 0.138(5) 0.097(3) -0.060(3) -0.002(2) -0.030(3)
F5 0.145(4) 0.191(7) 0.0433(19) -0.014(3) 0.016(2) -0.050(4)
F6 0.112(3) 0.127(4) 0.097(3) -0.065(3) 0.024(3) -0.003(3)
F7 0.122(6) 0.191(8) 0.135(6) -0.011(6) 0.074(5) 0.045(6)
F8 0.089(6) 0.099(7) 0.102(6) -0.022(5) 0.013(5) 0.032(5)
F9 0.127(8) 0.099(8) 0.102(7) -0.058(6) 0.027(6) 0.005(6)
F7' 0.144(13) 0.163(14) 0.164(14) -0.007(10) 0.051(10) 0.028(9)
F8' 0.132(9) 0.108(8) 0.129(8) -0.008(7) 0.034(7) 0.040(7)
F9' 0.145(9) 0.130(10) 0.106(8) -0.019(6) 0.064(7) 0.016(7)
F10 0.157(4) 0.141(5) 0.0397(19) 0.002(2) 0.010(2) -0.027(4)
F11 0.225(7) 0.140(5) 0.072(3) 0.045(3) 0.039(4) 0.097(5)
F12 0.160(5) 0.208(7) 0.066(2) 0.033(4) 0.039(3) -0.073(5)
F13 0.115(4) 0.095(4) 0.240(8) -0.022(5) 0.065(4) -0.030(3)
F14 0.086(3) 0.097(4) 0.176(5) 0.017(4) 0.043(3) -0.012(3)
F15 0.117(4) 0.116(5) 0.180(6) 0.058(4) 0.051(4) 0.054(4)
F16 0.110(4) 0.118(4) 0.112(4) 0.014(3) 0.005(3) 0.028(3)
F17 0.214(7) 0.160(7) 0.167(6) -0.023(5) 0.129(6) 0.042(5)
F18 0.121(4) 0.141(5) 0.109(3) -0.015(3) 0.067(3) 0.026(3)
F19 0.093(7) 0.26(3) 0.22(2) 0.008(16) 0.043(10) -0.076(11)
F20 0.065(5) 0.174(12) 0.163(10) -0.007(9) 0.026(6) -0.002(6)
F21 0.210(12) 0.157(13) 0.021(3) 0.023(5) 0.002(4) 0.026(9)
F22 0.187(15) 0.141(12) 0.071(5) 0.028(6) 0.022(8) -0.021(10)
F23 0.167(16) 0.080(11) 0.172(14) -0.029(10) 0.001(10) 0.067(11)
F24 0.27(2) 0.055(8) 0.133(13) -0.001(7) 0.072(11) 0.048(11)
F19' 0.19(3) 0.16(2) 0.20(2) 0.03(2) 0.15(2) -0.010(19)
F20' 0.111(11) 0.154(16) 0.24(2) -0.047(17) 0.093(14) 0.005(11)
F21' 0.41(6) 0.043(9) 0.25(3) -0.029(15) 0.07(3) -0.013(17)
F22' 0.21(3) 0.085(12) 0.109(17) 0.013(11) -0.048(15) 0.019(16)
F23' 0.17(2) 0.064(11) 0.086(10) -0.004(8) 0.013(11) -0.045(14)
F24' 0.32(5) 0.043(8) 0.124(19) 0.004(10) 0.048(19) -0.033(16)
C1 0.054(3) 0.048(3) 0.049(3) -0.006(2) 0.015(2) -0.005(2)
C2 0.072(4) 0.079(5) 0.055(3) -0.032(3) -0.005(3) 0.006(3)
C3 0.045(2) 0.066(4) 0.042(2) -0.012(2) 0.008(2) -0.003(2)
C4 0.047(2) 0.084(4) 0.045(2) 0.001(3) 0.015(2) 0.000(3)
C5 0.075(4) 0.069(4) 0.075(4) 0.016(3) 0.031(3) 0.013(3)
C6 0.069(4) 0.145(8) 0.047(3) -0.001(4) 0.002(3) -0.002(4)
C7 0.065(3) 0.110(6) 0.068(3) 0.005(4) 0.034(3) 0.000(4)
C8 0.045(2) 0.052(3) 0.050(3) 0.005(2) 0.018(2) -0.001(2)
C9 0.060(3) 0.055(3) 0.072(4) 0.004(3) 0.018(3) 0.000(3)
C10 0.057(3) 0.062(4) 0.093(5) 0.013(4) 0.022(3) 0.010(3)
C11 0.051(3) 0.086(5) 0.085(4) 0.015(4) -0.002(3) 0.009(3)
C12 0.058(3) 0.073(4) 0.071(4) 0.001(3) -0.004(3) -0.002(3)
C13 0.043(2) 0.057(3) 0.054(3) 0.000(3) 0.008(2) -0.008(2)
C14 0.067(3) 0.069(4) 0.056(3) -0.011(3) 0.023(3) 0.012(3)
C15 0.056(3) 0.068(4) 0.063(3) -0.009(3) 0.023(3) 0.010(3)
C16 0.045(3) 0.071(4) 0.057(3) 0.002(3) 0.023(2) 0.005(3)
C17 0.044(3) 0.069(4) 0.064(3) 0.003(3) 0.023(2) -0.002(2)
C18 0.048(3) 0.085(4) 0.070(3) 0.005(4) 0.020(2) 0.014(3)
C19 0.052(3) 0.137(9) 0.081(5) 0.002(5) 0.014(3) 0.012(4)
C20 0.060(4) 0.164(11) 0.072(4) -0.026(6) 0.013(3) -0.020(5)
C21 0.077(5) 0.097(6) 0.099(5) -0.023(5) 0.031(4) -0.018(4)
C22 0.057(3) 0.076(4) 0.090(4) -0.003(4) 0.030(3) -0.008(3)
C23 0.076(4) 0.056(4) 0.100(5) -0.008(4) 0.029(4) -0.014(3)
C24 0.077(4) 0.115(7) 0.054(4) -0.036(4) 0.011(3) -0.013(4)
C25 0.064(3) 0.048(3) 0.043(2) 0.005(2) 0.023(2) 0.005(2)
C26 0.099(5) 0.093(5) 0.045(3) 0.002(3) 0.021(3) -0.011(4)
C27 0.079(4) 0.062(4) 0.043(3) 0.003(3) 0.012(3) 0.006(3)
C28 0.092(5) 0.084(5) 0.050(3) 0.008(3) 0.000(3) 0.022(4)
C29 0.082(5) 0.167(10) 0.083(5) 0.022(6) 0.017(4) 0.049(6)
C30 0.122(7) 0.148(10) 0.059(4) 0.013(5) -0.015(4) 0.048(7)
C31 0.167(9) 0.071(5) 0.081(5) 0.003(4) 0.005(5) 0.037(6)
C32 0.061(3) 0.046(3) 0.050(3) 0.000(2) 0.013(2) -0.005(2)
C33 0.082(4) 0.061(4) 0.077(4) 0.006(3) 0.021(3) -0.012(3)
C34 0.083(5) 0.115(8) 0.115(7) 0.032(6) 0.003(5) -0.047(5)
C35 0.136(8) 0.134(9) 0.080(5) 0.038(6) -0.027(5) -0.074(7)
C36 0.144(7) 0.101(6) 0.063(4) 0.021(4) -0.007(4) -0.060(6)
C37 0.079(4) 0.047(3) 0.048(3) 0.007(2) 0.006(3) -0.005(3)
C38 0.099(5) 0.077(5) 0.085(5) 0.014(4) 0.028(4) -0.033(4)
C39 0.129(6) 0.081(5) 0.108(5) -0.013(4) 0.060(5) -0.046(5)
C40 0.122(6) 0.073(5) 0.105(6) -0.016(5) 0.035(5) -0.038(5)
C41 0.084(4) 0.063(4) 0.065(3) -0.006(3) 0.015(3) -0.028(3)
C42 0.074(4) 0.097(6) 0.112(6) -0.016(5) 0.036(4) -0.022(4)
C43 0.110(7) 0.103(7) 0.117(8) -0.014(7) -0.024(6) -0.014(6)
C44 0.194(11) 0.089(6) 0.086(6) 0.000(5) 0.050(7) -0.019(8)
C45 0.170(10) 0.069(5) 0.137(8) -0.025(6) 0.099(8) -0.029(6)
C46 0.087(5) 0.057(4) 0.155(8) -0.007(5) 0.050(5) -0.018(4)
C47 0.121(7) 0.118(8) 0.073(5) -0.020(5) 0.011(5) 0.042(6)
C48 0.098(5) 0.104(6) 0.040(3) 0.011(3) 0.021(3) -0.010(5)

loop_
_atom_type_symbol
_atom_type_description
_atom_type_scat_dispersion_real
_atom_type_scat_dispersion_imag
_atom_type_scat_source
C C 0.0033 0.0016 'International Tables Vol C Tables 4.2.6.8 and 6.1.1.4'
H H 0.0000 0.0000 'International Tables Vol C Tables 4.2.6.8 and 6.1.1.4'
N N 0.0061 0.0033 'International Tables Vol C Tables 4.2.6.8 and 6.1.1.4'
O O 0.0106 0.0060 'International Tables Vol C Tables 4.2.6.8 and 6.1.1.4'
F F 0.0171 0.0103 'International Tables Vol C Tables 4.2.6.8 and 6.1.1.4'
P P 0.1023 0.0942 'International Tables Vol C Tables 4.2.6.8 and 6.1.1.4'
Pd Pd -0.9988 1.0072 'International Tables Vol C Tables 4.2.6.8 and 6.1.1.4'
Sb Sb -0.5866 1.5461 'International Tables Vol C Tables 4.2.6.8 and 6.1.1.4'

loop_
_geom_angle_atom_site_label_1
_geom_angle_atom_site_label_2
_geom_angle_atom_site_label_3
_geom_angle
N1 Pd1 C14 168.2(2)
N1 Pd1 C15 134.97(19)
C14 Pd1 C15 37.7(2)
N1 Pd1 P1 87.62(11)
C14 Pd1 P1 101.28(17)
C15 Pd1 P1 137.09(17)
N1 Pd1 C16 103.32(18)
C14 Pd1 C16 66.1(2)
C15 Pd1 C16 36.3(2)
P1 Pd1 C16 161.70(14)
N2 Pd2 C38 168.8(3)
N2 Pd2 C39 132.1(3)
C38 Pd2 C39 37.9(3)
N2 Pd2 P2 87.91(13)
C38 Pd2 P2 102.5(2)
C39 Pd2 P2 140.0(3)
N2 Pd2 C40 103.0(3)
C38 Pd2 C40 65.8(3)
C39 Pd2 C40 33.2(3)
P2 Pd2 C40 160.0(3)
F18 Sb1 F13 88.7(3)
F18 Sb1 F14 90.9(3)
F13 Sb1 F14 179.5(3)
F18 Sb1 F17 177.9(3)
F13 Sb1 F17 91.3(4)
F14 Sb1 F17 89.0(4)
F18 Sb1 F16 89.6(3)
F13 Sb1 F16 89.9(3)
F14 Sb1 F16 89.7(3)
F17 Sb1 F16 92.5(3)
F18 Sb1 F15 90.8(3)
F13 Sb1 F15 90.7(3)
F14 Sb1 F15 89.7(3)
F17 Sb1 F15 87.2(3)
F16 Sb1 F15 179.3(3)
F21' Sb2 F19' 104(2)
F21' Sb2 F22' 161(2)
F19' Sb2 F22' 95.1(15)
F21' Sb2 F23 91.9(12)
F19' Sb2 F23 71.3(13)
F22' Sb2 F23 94.2(11)
F21' Sb2 F20 103.0(19)
F19' Sb2 F20 146.6(11)
F22' Sb2 F20 59.6(11)
F23 Sb2 F20 88.0(8)
F21' Sb2 F24 84.9(12)
F19' Sb2 F24 112.8(12)
F22' Sb2 F24 87.7(11)
F23 Sb2 F24 175.3(10)
F20 Sb2 F24 89.3(10)
F21' Sb2 F24' 94.5(13)
F19' Sb2 F24' 88.3(16)
F22' Sb2 F24' 85.8(15)
F23 Sb2 F24' 159.6(14)
F20 Sb2 F24' 109.3(15)
F24 Sb2 F24' 24.8(13)
F21' Sb2 F21 4.8(12)
F19' Sb2 F21 104.2(11)
F22' Sb2 F21 160.1(12)
F23 Sb2 F21 87.6(9)
F20 Sb2 F21 100.7(7)
F24 Sb2 F21 89.1(9)
F24' Sb2 F21 99.3(12)
F21' Sb2 F23' 91.4(11)
F19' Sb2 F23' 88.1(14)
F22' Sb2 F23' 89.3(11)
F23 Sb2 F23' 17.1(14)
F20 Sb2 F23' 71.4(11)
F24 Sb2 F23' 159.1(12)
F24' Sb2 F23' 173.7(12)
F21 Sb2 F23' 86.6(10)
F21' Sb2 F19 81(2)
F19' Sb2 F19 29.1(10)
F22' Sb2 F19 116.3(12)
F23 Sb2 F19 90.3(11)
F20 Sb2 F19 175.4(8)
F24 Sb2 F19 92.6(12)
F24' Sb2 F19 71.6(17)
F21 Sb2 F19 83.5(9)
F23' Sb2 F19 107.2(13)
F21' Sb2 F22 168.7(17)
F19' Sb2 F22 67.6(12)
F22' Sb2 F22 28.4(10)
F23 Sb2 F22 91.8(10)
F20 Sb2 F22 87.7(6)
F24 Sb2 F22 91.9(9)
F24' Sb2 F22 78.6(12)
F21 Sb2 F22 171.5(8)
F23' Sb2 F22 95.3(10)
F19 Sb2 F22 88.0(8)
F21' Sb2 F20' 71(2)
F19' Sb2 F20' 174.0(13)
F22' Sb2 F20' 90.1(13)
F23 Sb2 F20' 105.4(10)
F20 Sb2 F20' 36.1(6)
F24 Sb2 F20' 70.3(10)
F24' Sb2 F20' 95.0(14)
F21 Sb2 F20' 70.4(10)
F23' Sb2 F20' 89.0(12)
F19 Sb2 F20' 148.5(10)
F22 Sb2 F20' 117.9(9)
C13 P1 C23 102.4(3)
C13 P1 C24 107.3(3)
C23 P1 C24 98.5(4)
C13 P1 Pd1 111.56(17)
C23 P1 Pd1 119.0(3)
C24 P1 Pd1 116.4(2)
C37 P2 C47 103.4(4)
C37 P2 C48 106.0(3)
C47 P2 C48 98.4(4)
C37 P2 Pd2 113.8(2)
C47 P2 Pd2 116.3(3)
C48 P2 Pd2 116.9(3)
C1 N1 C3 107.2(4)
C1 N1 Pd1 127.5(3)
C3 N1 Pd1 124.1(3)
C25 N2 C27 108.0(5)
C25 N2 Pd2 126.0(4)
C27 N2 Pd2 123.8(4)
C1 O1 C2 105.7(4)
C25 O2 C26 106.0(5)
N1 C1 O1 117.5(4)
N1 C1 C8 129.6(5)
O1 C1 C8 112.9(5)
O1 C2 C3 103.5(4)
O1 C2 H2A 111.1
C3 C2 H2A 111.1
O1 C2 H2B 111.1
C3 C2 H2B 111.1
H2A C2 H2B 109.0
N1 C3 C2 102.3(4)
N1 C3 C4 112.3(5)
C2 C3 C4 115.5(5)
N1 C3 H3 108.8
C2 C3 H3 108.8
C4 C3 H3 108.8
C5 C4 C6 109.6(6)
C5 C4 C7 109.1(6)
C6 C4 C7 108.9(5)
C5 C4 C3 110.4(4)
C6 C4 C3 107.2(6)
C7 C4 C3 111.6(5)
C4 C5 H5A 109.5
C4 C5 H5B 109.5
H5A C5 H5B 109.5
C4 C5 H5C 109.5
H5A C5 H5C 109.5
H5B C5 H5C 109.5
C4 C6 H6A 109.5
C4 C6 H6B 109.5
H6A C6 H6B 109.5
C4 C6 H6C 109.5
H6A C6 H6C 109.5
H6B C6 H6C 109.5
C4 C7 H7A 109.5
C4 C7 H7B 109.5
H7A C7 H7B 109.5
C4 C7 H7C 109.5
H7A C7 H7C 109.5
H7B C7 H7C 109.5
C9 C8 C13 119.2(5)
C9 C8 C1 116.4(5)
C13 C8 C1 124.3(5)
C10 C9 C8 121.6(6)
C10 C9 H9 119.2
C8 C9 H9 119.2
C11 C10 C9 118.9(6)
C11 C10 H10 120.5
C9 C10 H10 120.5
C12 C11 C10 121.1(6)
C12 C11 H11 119.5
C10 C11 H11 119.5
C11 C12 C13 121.4(7)
C11 C12 H12 119.3
C13 C12 H12 119.3
C8 C13 C12 117.7(6)
C8 C13 P1 121.2(4)
C12 C13 P1 121.1(5)
C15 C14 Pd1 73.1(3)
C15 C14 H14A 120.0
Pd1 C14 H14A 73.3
C15 C14 H14B 120.0
Pd1 C14 H14B 125.3
H14A C14 H14B 120.0
C16 C15 C14 119.7(6)
C16 C15 Pd1 75.6(3)
C14 C15 Pd1 69.2(3)
C16 C15 H15 120.2
C14 C15 H15 120.2
Pd1 C15 H15 126.9
C15 C16 C17 125.5(6)
C15 C16 Pd1 68.1(3)
C17 C16 Pd1 124.7(3)
C15 C16 H16 117.2
C17 C16 H16 117.2
Pd1 C16 H16 77.6
C22 C17 C18 119.0(6)
C22 C17 C16 118.0(6)
C18 C17 C16 123.0(6)
C19 C18 C17 121.0(8)
C19 C18 H18 119.5
C17 C18 H18 119.5
C18 C19 C20 119.4(9)
C18 C19 H19 120.3
C20 C19 H19 120.3
C21 C20 C19 122.3(7)
C21 C20 H20 118.9
C19 C20 H20 118.9
C20 C21 C22 118.6(8)
C20 C21 H21 120.7
C22 C21 H21 120.7
C17 C22 C21 119.7(7)
C17 C22 H22 120.2
C21 C22 H22 120.2
F3 C23 F2 108.3(7)
F3 C23 F1 108.1(7)
F2 C23 F1 105.1(6)
F3 C23 P1 113.4(5)
F2 C23 P1 109.5(5)
F1 C23 P1 112.0(6)
F5 C24 F4 109.0(7)
F5 C24 F6 107.8(7)
F4 C24 F6 107.0(7)
F5 C24 P1 108.9(6)
F4 C24 P1 117.1(5)
F6 C24 P1 106.7(5)
N2 C25 O2 116.4(5)
N2 C25 C32 129.9(5)
O2 C25 C32 113.6(5)
O2 C26 C27 104.8(5)
O2 C26 H26A 110.8
C27 C26 H26A 110.8
O2 C26 H26B 110.8
C27 C26 H26B 110.8
H26A C26 H26B 108.9
N2 C27 C26 100.7(5)
N2 C27 C28 111.2(5)
C26 C27 C28 114.9(6)
N2 C27 H27 109.9
C26 C27 H27 109.9
C28 C27 H27 109.9
C31 C28 C29 112.4(8)
C31 C28 C27 111.7(7)
C29 C28 C27 107.8(7)
C31 C28 C30 110.6(8)
C29 C28 C30 108.4(8)
C27 C28 C30 105.6(6)
C28 C29 H29A 109.5
C28 C29 H29B 109.5
H29A C29 H29B 109.5
C28 C29 H29C 109.5
H29A C29 H29C 109.5
H29B C29 H29C 109.5
C28 C30 H30A 109.5
C28 C30 H30B 109.5
H30A C30 H30B 109.5
C28 C30 H30C 109.5
H30A C30 H30C 109.5
H30B C30 H30C 109.5
C28 C31 H31A 109.5
C28 C31 H31B 109.5
H31A C31 H31B 109.5
C28 C31 H31C 109.5
H31A C31 H31C 109.5
H31B C31 H31C 109.5
C37 C32 C33 118.3(5)
C37 C32 C25 125.6(5)
C33 C32 C25 116.0(5)
C34 C33 C32 121.3(7)
C34 C33 H33 119.3
C32 C33 H33 119.3
C35 C34 C33 119.7(8)
C35 C34 H34 120.2
C33 C34 H34 120.2
C34 C35 C36 120.4(7)
C34 C35 H35 119.8
C36 C35 H35 119.8
C35 C36 C37 121.3(8)
C35 C36 H36 119.3
C37 C36 H36 119.3
C36 C37 C32 118.8(6)
C36 C37 P2 120.4(5)
C32 C37 P2 120.7(4)
C39 C38 Pd2 72.0(4)
C39 C38 H38A 120.0
Pd2 C38 H38A 74.0
C39 C38 H38B 120.0
Pd2 C38 H38B 125.8
H38A C38 H38B 120.0
C40 C39 C38 129.6(10)
C40 C39 Pd2 80.6(5)
C38 C39 Pd2 70.1(5)
C40 C39 H39 115.2
C38 C39 H39 115.2
Pd2 C39 H39 126.1
C39 C40 C41 129.4(10)
C39 C40 Pd2 66.2(5)
C41 C40 Pd2 122.9(6)
C39 C40 H40 115.3
C41 C40 H40 115.3
Pd2 C40 H40 80.6
C42 C41 C46 120.0
C42 C41 C40 128.7(6)
C46 C41 C40 111.3(6)
C43 C42 C41 120.0
C43 C42 H42 120.0
C41 C42 H42 120.0
C42 C43 C44 120.0
C42 C43 H43 120.0
C44 C43 H43 120.0
C43 C44 C45 120.0
C43 C44 H44 120.0
C45 C44 H44 120.0
C44 C45 C46 120.0
C44 C45 H45 120.0
C46 C45 H45 120.0
C45 C46 C41 120.0
C45 C46 H46 120.0
C41 C46 H46 120.0
F7' C47 F8 62.5(17)
F7' C47 F9' 107.4(18)
F8 C47 F9' 123.9(13)
F7' C47 F9 127.9(18)
F8 C47 F9 111.1(13)
F9' C47 F9 29.0(10)
F7' C47 F7 36.8(16)
F8 C47 F7 98.8(11)
F9' C47 F7 82.2(10)
F9 C47 F7 110.5(11)
F7' C47 F8' 94.4(19)
F8 C47 F8' 32.7(8)
F9' C47 F8' 109.8(13)
F9 C47 F8' 86.4(12)
F7 C47 F8' 128.9(11)
F7' C47 P2 116.1(17)
F8 C47 P2 112.0(8)
F9' C47 P2 120.2(10)
F9 C47 P2 113.7(9)
F7 C47 P2 109.8(8)
F8' C47 P2 105.7(8)
F11 C48 F12 109.7(9)
F11 C48 F10 108.7(7)
F12 C48 F10 104.0(6)
F11 C48 P2 110.5(5)
F12 C48 P2 108.0(5)
F10 C48 P2 115.7(6)

loop_
_geom_bond_atom_site_label_1
_geom_bond_atom_site_label_2
_geom_bond_distance
Pd1 N1 2.097(4)
Pd1 C14 2.128(5)
Pd1 C15 2.178(5)
Pd1 P1 2.2307(13)
Pd1 C16 2.274(5)
Pd2 N2 2.098(4)
Pd2 C38 2.111(7)
Pd2 C39 2.135(8)
Pd2 P2 2.2284(15)
Pd2 C40 2.303(8)
Sb1 F18 1.839(4)
Sb1 F13 1.840(6)
Sb1 F14 1.843(5)
Sb1 F17 1.844(5)
Sb1 F16 1.850(5)
Sb1 F15 1.870(5)
Sb2 F21' 1.56(3)
Sb2 F19' 1.74(2)
Sb2 F22' 1.79(2)
Sb2 F23 1.810(16)
Sb2 F20 1.820(9)
Sb2 F24 1.836(16)
Sb2 F24' 1.84(3)
Sb2 F21 1.845(7)
Sb2 F23' 1.85(2)
Sb2 F19 1.850(14)
Sb2 F22 1.889(14)
Sb2 F20' 1.938(16)
P1 C13 1.805(6)
P1 C23 1.881(7)
P1 C24 1.894(6)
P2 C37 1.809(6)
P2 C47 1.869(9)
P2 C48 1.892(7)
N1 C1 1.271(7)
N1 C3 1.500(6)
N2 C25 1.273(7)
N2 C27 1.495(7)
O1 C1 1.338(7)
O1 C2 1.471(7)
O2 C25 1.329(6)
O2 C26 1.444(8)
F1 C23 1.338(9)
F2 C23 1.307(9)
F3 C23 1.287(9)
F4 C24 1.303(8)
F5 C24 1.287(11)
F6 C24 1.335(10)
F7 C47 1.371(13)
F8 C47 1.288(13)
F9 C47 1.335(13)
F7' C47 1.269(18)
F8' C47 1.389(14)
F9' C47 1.289(14)
F10 C48 1.319(9)
F11 C48 1.271(10)
F12 C48 1.307(9)
C1 C8 1.508(7)
C2 C3 1.517(9)
C2 H2A 0.9700
C2 H2B 0.9700
C3 C4 1.543(9)
C3 H3 0.9800
C4 C5 1.527(10)
C4 C6 1.530(8)
C4 C7 1.541(7)
C5 H5A 0.9600
C5 H5B 0.9600
C5 H5C 0.9600
C6 H6A 0.9600
C6 H6B 0.9600
C6 H6C 0.9600
C7 H7A 0.9600
C7 H7B 0.9600
C7 H7C 0.9600
C8 C9 1.389(9)
C8 C13 1.393(8)
C9 C10 1.369(9)
C9 H9 0.9300
C10 C11 1.359(11)
C10 H10 0.9300
C11 C12 1.356(11)
C11 H11 0.9300
C12 C13 1.398(8)
C12 H12 0.9300
C14 C15 1.393(8)
C14 H14A 0.9300
C14 H14B 0.9300
C15 C16 1.389(9)
C15 H15 0.9300
C16 C17 1.482(8)
C16 H16 0.9300
C17 C22 1.375(10)
C17 C18 1.394(9)
C18 C19 1.352(10)
C18 H18 0.9300
C19 C20 1.359(15)
C19 H19 0.9300
C20 C21 1.357(14)
C20 H20 0.9300
C21 C22 1.408(11)
C21 H21 0.9300
C22 H22 0.9300
C25 C32 1.478(8)
C26 C27 1.509(9)
C26 H26A 0.9700
C26 H26B 0.9700
C27 C28 1.547(10)
C27 H27 0.9800
C28 C31 1.520(13)
C28 C29 1.526(13)
C28 C30 1.558(9)
C29 H29A 0.9600
C29 H29B 0.9600
C29 H29C 0.9600
C30 H30A 0.9600
C30 H30B 0.9600
C30 H30C 0.9600
C31 H31A 0.9600
C31 H31B 0.9600
C31 H31C 0.9600
C32 C37 1.393(8)
C32 C33 1.397(9)
C33 C34 1.361(11)
C33 H33 0.9300
C34 C35 1.354(14)
C34 H34 0.9300
C35 C36 1.365(13)
C35 H35 0.9300
C36 C37 1.376(9)
C36 H36 0.9300
C38 C39 1.377(12)
C38 H38A 0.9300
C38 H38B 0.9300
C39 C40 1.277(11)
C39 H39 0.9300
C40 C41 1.475(10)
C40 H40 0.9300
C41 C42 1.3900
C41 C46 1.3900
C42 C43 1.3900
C42 H42 0.9300
C43 C44 1.3900
C43 H43 0.9300
C44 C45 1.3900
C44 H44 0.9300
C45 C46 1.3900
C45 H45 0.9300
C46 H46 0.9300

loop_
_geom_torsion_atom_site_label_1
_geom_torsion_atom_site_label_2
_geom_torsion_atom_site_label_3
_geom_torsion_atom_site_label_4
_geom_torsion
N1 Pd1 P1 C13 -40.4(2)
C14 Pd1 P1 C13 131.8(3)
C15 Pd1 P1 C13 145.9(3)
C16 Pd1 P1 C13 87.1(6)
N1 Pd1 P1 C23 78.5(3)
C14 Pd1 P1 C23 -109.3(3)
C15 Pd1 P1 C23 -95.3(4)
C16 Pd1 P1 C23 -154.0(6)
N1 Pd1 P1 C24 -163.9(4)
C14 Pd1 P1 C24 8.3(4)
C15 Pd1 P1 C24 22.3(5)
C16 Pd1 P1 C24 -36.4(7)
N2 Pd2 P2 C37 -33.9(3)
C38 Pd2 P2 C37 141.7(3)
C39 Pd2 P2 C37 148.0(5)
C40 Pd2 P2 C37 90.3(7)
N2 Pd2 P2 C47 86.2(4)
C38 Pd2 P2 C47 -98.2(4)
C39 Pd2 P2 C47 -91.9(6)
C40 Pd2 P2 C47 -149.7(8)
N2 Pd2 P2 C48 -158.1(3)
C38 Pd2 P2 C48 17.5(4)
C39 Pd2 P2 C48 23.7(5)
C40 Pd2 P2 C48 -34.0(7)
C14 Pd1 N1 C1 -100.7(10)
C15 Pd1 N1 C1 -147.4(5)
P1 Pd1 N1 C1 38.7(5)
C16 Pd1 N1 C1 -126.5(5)
C14 Pd1 N1 C3 65.3(11)
C15 Pd1 N1 C3 18.6(6)
P1 Pd1 N1 C3 -155.4(4)
C16 Pd1 N1 C3 39.5(5)
C38 Pd2 N2 C25 -115.3(14)
C39 Pd2 N2 C25 -139.4(5)
P2 Pd2 N2 C25 42.3(5)
C40 Pd2 N2 C25 -120.9(5)
C38 Pd2 N2 C27 46.0(15)
C39 Pd2 N2 C27 21.9(7)
P2 Pd2 N2 C27 -156.5(4)
C40 Pd2 N2 C27 40.4(5)
C3 N1 C1 O1 -3.8(7)
Pd1 N1 C1 O1 164.1(4)
C3 N1 C1 C8 176.8(5)
Pd1 N1 C1 C8 -15.3(8)
C2 O1 C1 N1 -9.0(7)
C2 O1 C1 C8 170.5(5)
C1 O1 C2 C3 17.1(7)
C1 N1 C3 C2 14.2(6)
Pd1 N1 C3 C2 -154.2(4)
C1 N1 C3 C4 -110.3(5)
Pd1 N1 C3 C4 81.3(5)
O1 C2 C3 N1 -18.5(6)
O1 C2 C3 C4 103.8(6)
N1 C3 C4 C5 -55.4(6)
C2 C3 C4 C5 -172.2(5)
N1 C3 C4 C6 -174.7(5)
C2 C3 C4 C6 68.5(6)
N1 C3 C4 C7 66.2(6)
C2 C3 C4 C7 -50.7(7)
N1 C1 C8 C9 168.8(6)
O1 C1 C8 C9 -10.7(7)
N1 C1 C8 C13 -14.0(9)
O1 C1 C8 C13 166.5(5)
C13 C8 C9 C10 3.0(9)
C1 C8 C9 C10 -179.7(5)
C8 C9 C10 C11 -2.3(10)
C9 C10 C11 C12 0.2(11)
C10 C11 C12 C13 1.2(12)
C9 C8 C13 C12 -1.6(8)
C1 C8 C13 C12 -178.7(5)
C9 C8 C13 P1 178.4(4)
C1 C8 C13 P1 1.3(7)
C11 C12 C13 C8 -0.4(10)
C11 C12 C13 P1 179.6(6)
C23 P1 C13 C8 -97.0(5)
C24 P1 C13 C8 159.9(5)
Pd1 P1 C13 C8 31.3(5)
C23 P1 C13 C12 83.0(6)
C24 P1 C13 C12 -20.1(6)
Pd1 P1 C13 C12 -148.7(5)
N1 Pd1 C14 C15 -57.2(12)
P1 Pd1 C14 C15 164.3(4)
C16 Pd1 C14 C15 -29.7(4)
Pd1 C14 C15 C16 58.5(5)
N1 Pd1 C15 C16 35.8(5)
C14 Pd1 C15 C16 -130.1(6)
P1 Pd1 C15 C16 -153.0(3)
N1 Pd1 C15 C14 165.9(4)
P1 Pd1 C15 C14 -22.9(5)
C16 Pd1 C15 C14 130.1(6)
C14 C15 C16 C17 -173.2(5)
Pd1 C15 C16 C17 -117.8(5)
C14 C15 C16 Pd1 -55.4(5)
N1 Pd1 C16 C15 -154.8(3)
C14 Pd1 C16 C15 30.8(4)
P1 Pd1 C16 C15 79.7(7)
N1 Pd1 C16 C17 -35.9(6)
C14 Pd1 C16 C17 149.7(6)
C15 Pd1 C16 C17 118.9(7)
P1 Pd1 C16 C17 -161.3(4)
C15 C16 C17 C22 -179.8(5)
Pd1 C16 C17 C22 93.8(6)
C15 C16 C17 C18 -0.1(8)
Pd1 C16 C17 C18 -86.5(6)
C22 C17 C18 C19 -1.1(8)
C16 C17 C18 C19 179.3(5)
C17 C18 C19 C20 0.8(10)
C18 C19 C20 C21 0.5(12)
C19 C20 C21 C22 -1.4(12)
C18 C17 C22 C21 0.1(9)
C16 C17 C22 C21 179.8(5)
C20 C21 C22 C17 1.1(10)
C13 P1 C23 F3 -173.0(6)
C24 P1 C23 F3 -63.2(7)
Pd1 P1 C23 F3 63.5(7)
C13 P1 C23 F2 65.9(6)
C24 P1 C23 F2 175.7(5)
Pd1 P1 C23 F2 -57.6(6)
C13 P1 C23 F1 -50.3(6)
C24 P1 C23 F1 59.5(6)
Pd1 P1 C23 F1 -173.8(5)
C13 P1 C24 F5 -69.5(6)
C23 P1 C24 F5 -175.4(6)
Pd1 P1 C24 F5 56.2(7)
C13 P1 C24 F4 54.7(8)
C23 P1 C24 F4 -51.2(8)
Pd1 P1 C24 F4 -179.6(6)
C13 P1 C24 F6 174.4(5)
C23 P1 C24 F6 68.5(6)
Pd1 P1 C24 F6 -59.9(7)
C27 N2 C25 O2 -5.1(7)
Pd2 N2 C25 O2 158.7(4)
C27 N2 C25 C32 169.2(6)
Pd2 N2 C25 C32 -27.1(8)
C26 O2 C25 N2 -8.6(8)
C26 O2 C25 C32 176.3(6)
C25 O2 C26 C27 17.9(8)
C25 N2 C27 C26 15.5(7)
Pd2 N2 C27 C26 -148.7(5)
C25 N2 C27 C28 -106.7(6)
Pd2 N2 C27 C28 89.2(6)
O2 C26 C27 N2 -19.7(7)
O2 C26 C27 C28 99.9(7)
N2 C27 C28 C31 61.4(8)
C26 C27 C28 C31 -52.2(8)
N2 C27 C28 C29 -62.6(8)
C26 C27 C28 C29 -176.2(6)
N2 C27 C28 C30 -178.3(7)
C26 C27 C28 C30 68.1(9)
N2 C25 C32 C37 -8.2(10)
O2 C25 C32 C37 166.2(6)
N2 C25 C32 C33 174.3(6)
O2 C25 C32 C33 -11.4(8)
C37 C32 C33 C34 -0.3(11)
C25 C32 C33 C34 177.4(8)
C32 C33 C34 C35 -3.7(15)
C33 C34 C35 C36 3.9(18)
C34 C35 C36 C37 0.0(18)
C35 C36 C37 C32 -4.0(15)
C35 C36 C37 P2 173.3(9)
C33 C32 C37 C36 4.0(10)
C25 C32 C37 C36 -173.5(7)
C33 C32 C37 P2 -173.2(5)
C25 C32 C37 P2 9.3(9)
C47 P2 C37 C36 74.3(8)
C48 P2 C37 C36 -28.7(8)
Pd2 P2 C37 C36 -158.6(7)
C47 P2 C37 C32 -108.5(6)
C48 P2 C37 C32 148.5(6)
Pd2 P2 C37 C32 18.6(6)
N2 Pd2 C38 C39 -29.5(17)
P2 Pd2 C38 C39 173.5(5)
C40 Pd2 C38 C39 -23.6(6)
Pd2 C38 C39 C40 58.5(11)
N2 Pd2 C39 C40 34.3(9)
C38 Pd2 C39 C40 -138.3(11)
P2 Pd2 C39 C40 -148.2(5)
N2 Pd2 C39 C38 172.6(5)
P2 Pd2 C39 C38 -9.9(8)
C40 Pd2 C39 C38 138.3(11)
C38 C39 C40 C41 -168.2(9)
Pd2 C39 C40 C41 -113.9(9)
C38 C39 C40 Pd2 -54.4(10)
N2 Pd2 C40 C39 -154.6(7)
C38 Pd2 C40 C39 26.6(7)
P2 Pd2 C40 C39 83.5(10)
N2 Pd2 C40 C41 -31.8(7)
C38 Pd2 C40 C41 149.4(8)
C39 Pd2 C40 C41 122.8(12)
P2 Pd2 C40 C41 -153.7(4)
C39 C40 C41 C42 2.5(13)
Pd2 C40 C41 C42 -82.3(7)
C39 C40 C41 C46 -178.3(9)
Pd2 C40 C41 C46 97.0(7)
C46 C41 C42 C43 0.0
C40 C41 C42 C43 179.2(7)
C41 C42 C43 C44 0.0
C42 C43 C44 C45 0.0
C43 C44 C45 C46 0.0
C44 C45 C46 C41 0.0
C42 C41 C46 C45 0.0
C40 C41 C46 C45 -179.3(6)
C37 P2 C47 F7' 153(2)
C48 P2 C47 F7' -98(2)
Pd2 P2 C47 F7' 27(2)
C37 P2 C47 F8 83.7(11)
C48 P2 C47 F8 -167.6(11)
Pd2 P2 C47 F8 -41.9(12)
C37 P2 C47 F9' -75.1(12)
C48 P2 C47 F9' 33.7(13)
Pd2 P2 C47 F9' 159.3(11)
C37 P2 C47 F9 -43.3(11)
C48 P2 C47 F9 65.4(11)
Pd2 P2 C47 F9 -168.9(10)
C37 P2 C47 F7 -167.6(7)
C48 P2 C47 F7 -58.8(8)
Pd2 P2 C47 F7 66.8(8)
C37 P2 C47 F8' 49.7(10)
C48 P2 C47 F8' 158.5(9)
Pd2 P2 C47 F8' -75.8(10)
C37 P2 C48 F11 -65.9(7)
C47 P2 C48 F11 -172.6(7)
Pd2 P2 C48 F11 62.2(7)
C37 P2 C48 F12 174.1(6)
C47 P2 C48 F12 67.5(7)
Pd2 P2 C48 F12 -57.7(7)
C37 P2 C48 F10 58.2(7)
C47 P2 C48 F10 -48.5(7)
Pd2 P2 C48 F10 -173.7(5)
